data_7157334
loop_
_publ_author_name
'Yang, Hongzhou'
'Wang, Qingqing'
'Luo, Yuan'
'Ye, Ling'
'Li, Xinying'
'Chen, Feng'
'Zhao, Zhigang'
'Li, Xuefeng'

_publ_section_title
;
 Enantioselective synthesis of trifluoromethyl substituted cyclohexanones
 via an organocatalytic cascade Michael/aldol reaction.
;
_journal_issue 8
_journal_name_full 'Organic &amp; biomolecular chemistry'
_journal_page_first 1607
_journal_page_last 1611
_journal_paper_doi 10.1039/d0ob00004c
_journal_volume 18
_journal_year 2020
_chemical_absolute_configuration ad
_chemical_formula_moiety 'C16 H16 Cl F3 O4'
_chemical_formula_sum 'C16 H16 Cl F3 O4'
_chemical_formula_weight 364.74
_space_group_crystal_system orthorhombic
_space_group_IT_number 19
_space_group_name_Hall 'P 2ac 2ab'
_space_group_name_H-M_alt 'P 21 21 21'
_atom_sites_solution_hydrogens geom
_atom_sites_solution_primary direct
_audit_creation_date 2018-09-04
_audit_creation_method
;
Olex2 1.2
(compiled 2018.05.29 svn.r3508 for OlexSys, GUI svn.r5506)
;
_audit_update_record
;
2019-12-23 deposited with the CCDC.	2020-02-03 downloaded from the CCDC.
;
_cell_angle_alpha 90
_cell_angle_beta 90
_cell_angle_gamma 90
_cell_formula_units_Z 4
_cell_length_a 5.6493(2)
_cell_length_b 14.4444(7)
_cell_length_c 21.6781(9)
_cell_measurement_reflns_used 3675
_cell_measurement_temperature 297.60(10)
_cell_measurement_theta_max 71.8670
_cell_measurement_theta_min 6.8480
_cell_volume 1768.95(13)
_computing_cell_refinement
;
CrysAlisPro, Agilent Technologies,
Version 1.171.37.35 (release 13-08-2014 CrysAlis171 .NET)
(compiled Aug 13 2014,18:06:01)
;
_computing_data_collection
;
CrysAlisPro, Agilent Technologies,
Version 1.171.37.35 (release 13-08-2014 CrysAlis171 .NET)
(compiled Aug 13 2014,18:06:01)
;
_computing_data_reduction
;
CrysAlisPro, Agilent Technologies,
Version 1.171.37.35 (release 13-08-2014 CrysAlis171 .NET)
(compiled Aug 13 2014,18:06:01)
;
_computing_molecular_graphics 'Olex2 (Dolomanov et al., 2009)'
_computing_publication_material 'Olex2 (Dolomanov et al., 2009)'
_computing_structure_refinement 'ShelXL (Sheldrick, 2015)'
_computing_structure_solution 'ShelXT (Sheldrick, 2015)'
_diffrn_ambient_environment air
_diffrn_ambient_temperature 297.60(10)
_diffrn_detector 'CCD plate'
_diffrn_detector_area_resol_mean 15.9595
_diffrn_detector_type EosS2
_diffrn_measured_fraction_theta_full 0.998
_diffrn_measured_fraction_theta_max 0.990
_diffrn_measurement_details
;
#__ type_ start__ end____ width___ exp.time_
  1 omega   19.00  103.00   1.0000    1.0000
omega____ theta____ kappa____ phi______ frames
    -       36.0421   57.0000    0.0000 84

#__ type_ start__ end____ width___ exp.time_
  2 omega    9.00  104.00   1.0000    1.0000
omega____ theta____ kappa____ phi______ frames
    -       36.0421   77.0000 -180.0000 95

#__ type_ start__ end____ width___ exp.time_
  3 omega   19.00  103.00   1.0000    1.0000
omega____ theta____ kappa____ phi______ frames
    -       36.0421   57.0000 -150.0000 84

#__ type_ start__ end____ width___ exp.time_
  4 omega  -31.00   53.00   1.0000    1.0000
omega____ theta____ kappa____ phi______ frames
    -       36.0421  -57.0000  -30.0000 84

#__ type_ start__ end____ width___ exp.time_
  5 omega  -32.00   63.00   1.0000    1.0000
omega____ theta____ kappa____ phi______ frames
    -       36.0421  -77.0000  150.0000 95

#__ type_ start__ end____ width___ exp.time_
  6 omega   40.00   98.00   1.0000    1.9500
omega____ theta____ kappa____ phi______ frames
    -      108.0000  -45.0000 -120.0000 58

#__ type_ start__ end____ width___ exp.time_
  7 omega   38.00   91.00   1.0000    1.9500
omega____ theta____ kappa____ phi______ frames
    -      108.0000  -30.0000   60.0000 53

#__ type_ start__ end____ width___ exp.time_
  8 omega   38.00   91.00   1.0000    1.9500
omega____ theta____ kappa____ phi______ frames
    -      108.0000  -30.0000  -90.0000 53

#__ type_ start__ end____ width___ exp.time_
  9 omega   37.00  146.00   1.0000    1.9500
omega____ theta____ kappa____ phi______ frames
    -      108.0000  -15.0000 -120.0000 109

#__ type_ start__ end____ width___ exp.time_
 10 omega   38.00   91.00   1.0000    1.9500
omega____ theta____ kappa____ phi______ frames
    -      108.0000  -30.0000  150.0000 53

#__ type_ start__ end____ width___ exp.time_
 11 omega   39.00  109.00   1.0000    1.9500
omega____ theta____ kappa____ phi______ frames
    -      108.0000  -94.0000 -120.0000 70

#__ type_ start__ end____ width___ exp.time_
 12 omega   39.00  109.00   1.0000    1.9500
omega____ theta____ kappa____ phi______ frames
    -      108.0000  -94.0000  150.0000 70

#__ type_ start__ end____ width___ exp.time_
 13 omega   40.00   98.00   1.0000    1.9500
omega____ theta____ kappa____ phi______ frames
    -      108.0000  -45.0000  120.0000 58

#__ type_ start__ end____ width___ exp.time_
 14 omega   38.00   91.00   1.0000    1.9500
omega____ theta____ kappa____ phi______ frames
    -      108.0000  -30.0000   30.0000 53

#__ type_ start__ end____ width___ exp.time_
 15 omega   19.00  103.00   1.0000    1.0000
omega____ theta____ kappa____ phi______ frames
    -       36.0421   57.0000  -90.0000 84

#__ type_ start__ end____ width___ exp.time_
 16 omega  -31.00   22.00   1.0000    1.0000
omega____ theta____ kappa____ phi______ frames
    -       36.0421  -57.0000 -150.0000 53

#__ type_ start__ end____ width___ exp.time_
 17 omega   17.00  105.00   1.0000    1.0000
omega____ theta____ kappa____ phi______ frames
    -       36.0421   38.0000  120.0000 88
;
_diffrn_measurement_device 'four-circle diffractometer'
_diffrn_measurement_device_type 'New Gemini, Dual, Cu at zero, EosS2'
_diffrn_measurement_method '\w scans'
_diffrn_orient_matrix_UB_11 -0.0442818000
_diffrn_orient_matrix_UB_12 0.0660526000
_diffrn_orient_matrix_UB_13 0.0545674000
_diffrn_orient_matrix_UB_21 0.0389951000
_diffrn_orient_matrix_UB_22 -0.0805024000
_diffrn_orient_matrix_UB_23 0.0454744000
_diffrn_orient_matrix_UB_31 0.2663788000
_diffrn_orient_matrix_UB_32 0.0227551000
_diffrn_orient_matrix_UB_33 0.0024274000
_diffrn_radiation_monochromator graphite
_diffrn_radiation_probe x-ray
_diffrn_radiation_type CuK\a
_diffrn_radiation_wavelength 1.54184
_diffrn_reflns_av_R_equivalents 0.0337
_diffrn_reflns_av_unetI/netI 0.0281
_diffrn_reflns_Laue_measured_fraction_full 0.998
_diffrn_reflns_Laue_measured_fraction_max 0.990
_diffrn_reflns_limit_h_max 6
_diffrn_reflns_limit_h_min -4
_diffrn_reflns_limit_k_max 17
_diffrn_reflns_limit_k_min -16
_diffrn_reflns_limit_l_max 26
_diffrn_reflns_limit_l_min -25
_diffrn_reflns_number 9792
_diffrn_reflns_point_group_measured_fraction_full 0.998
_diffrn_reflns_point_group_measured_fraction_max 0.981
_diffrn_reflns_theta_full 67.684
_diffrn_reflns_theta_max 72.442
_diffrn_reflns_theta_min 5.102
_diffrn_source 'Enhance (Cu) X-ray Source'
_exptl_absorpt_coefficient_mu 2.351
_exptl_absorpt_correction_T_max 1.00000
_exptl_absorpt_correction_T_min 0.41056
_exptl_absorpt_correction_type multi-scan
_exptl_absorpt_process_details
;
CrysAlisPro, Agilent Technologies,
Version 1.171.37.35 (release 13-08-2014 CrysAlis171 .NET)
(compiled Aug 13 2014,18:06:01)
Empirical absorption correction using spherical harmonics,
 implemented in SCALE3 ABSPACK scaling algorithm.
;
_exptl_crystal_colour 'clear light colourless'
_exptl_crystal_colour_lustre clear
_exptl_crystal_colour_modifier light
_exptl_crystal_colour_primary colourless
_exptl_crystal_density_diffrn 1.370
_exptl_crystal_description block
_exptl_crystal_F_000 752
_exptl_crystal_recrystallization_method 'Vapour deposition'
_exptl_crystal_size_max 0.7
_exptl_crystal_size_mid 0.5
_exptl_crystal_size_min 0.4
_refine_diff_density_max 0.484
_refine_diff_density_min -0.804
_refine_diff_density_rms 0.134
_refine_ls_abs_structure_details
;
 Flack x determined using 1075 quotients [(I+)-(I-)]/[(I+)+(I-)]
 (Parsons, Flack and Wagner, Acta Cryst. B69 (2013) 249-259).
;
_refine_ls_abs_structure_Flack 0.012(12)
_refine_ls_extinction_method none
_refine_ls_goodness_of_fit_ref 1.034
_refine_ls_hydrogen_treatment constr
_refine_ls_matrix_type full
_refine_ls_number_parameters 240
_refine_ls_number_reflns 3423
_refine_ls_number_restraints 0
_refine_ls_restrained_S_all 1.034
_refine_ls_R_factor_all 0.0830
_refine_ls_R_factor_gt 0.0765
_refine_ls_shift/su_max 0.000
_refine_ls_shift/su_mean 0.000
_refine_ls_structure_factor_coef Fsqd
_refine_ls_weighting_details 'w=1/[\s^2^(Fo^2^)+(0.1408P)^2^+0.3350P] where P=(Fo^2^+2Fc^2^)/3'
_refine_ls_weighting_scheme calc
_refine_ls_wR_factor_gt 0.1951
_refine_ls_wR_factor_ref 0.2084
_reflns_Friedel_coverage 0.695
_reflns_Friedel_fraction_full 0.998
_reflns_Friedel_fraction_max 0.968
_reflns_number_gt 2977
_reflns_number_total 3423
_reflns_threshold_expression 'I > 2\s(I)'
_cod_data_source_file d0ob00004c2.cif
_cod_data_source_block lq-0903-2
_cod_depositor_comments 'Adding full bibliography for 7157334--7157335.cif.'
_cod_original_cell_volume 1768.95(14)
_cod_database_code 7157334
_shelx_shelxl_version_number 2014/7
_shelx_space_group_comment
;
The symmetry employed for this shelxl refinement is uniquely defined
by the following loop, which should always be used as a source of
symmetry information in preference to the above space-group names.
They are only intended as comments.
;
_reflns_odcompleteness_completeness 99.79
_reflns_odcompleteness_iscentric 1
_reflns_odcompleteness_theta 66.97
_olex2_refinement_description
;
1. Fixed Uiso
 At 1.2 times of:
  All C(H) groups, All C(H,H) groups
 At 1.5 times of:
  All C(H,H,H) groups, All O(H) groups
2. Others
 Sof(C1A)=Sof(H1AA)=Sof(H1AB)=1-FVAR(1)
 Sof(C1)=Sof(H1A)=Sof(H1B)=FVAR(1)
 Sof(C2A)=Sof(H2AA)=Sof(H2AB)=Sof(H2AC)=1-FVAR(2)
 Sof(C2)=Sof(H2A)=Sof(H2B)=Sof(H2C)=FVAR(2)
3.a Ternary CH refined with riding coordinates:
 C5(H5), C4(H4A)
3.b Secondary CH2 refined with riding coordinates:
 C8(H8A,H8B), C6(H6A,H6B), C1(H1A,H1B), C1A(H1AA,H1AB)
3.c Aromatic/amide H refined with riding coordinates:
 C12(H12), C15(H15), C13(H13), C14(H14)
3.d Idealised Me refined as rotating group:
 C2(H2A,H2B,H2C), C2A(H2AA,H2AB,H2AC)
3.e Idealised tetrahedral OH refined as rotating group:
 O4(H4)
;
_olex2_submission_special_instructions 'No special instructions were received'

loop_
_space_group_symop_operation_xyz
'x, y, z'
'-x+1/2, -y, z+1/2'
'-x, y+1/2, -z+1/2'
'x+1/2, -y+1/2, -z'

loop_
_atom_site_label
_atom_site_type_symbol
_atom_site_fract_x
_atom_site_fract_y
_atom_site_fract_z
_atom_site_U_iso_or_equiv
_atom_site_adp_type
_atom_site_occupancy
_atom_site_site_symmetry_order
_atom_site_calc_flag
_atom_site_refinement_flags_posn
_atom_site_refinement_flags_occupancy
_atom_site_disorder_assembly
_atom_site_disorder_group
Cl1 Cl 0.7972(5) 0.3084(2) 0.75518(8) 0.1409(11) Uani 1 1 d . . . .
O4 O 0.6962(5) 0.3791(2) 0.53674(14) 0.0586(8) Uani 1 1 d . . . .
H4 H 0.6997 0.3538 0.5029 0.088 Uiso 1 1 calc GR . . .
F3 F 0.4754(7) 0.4671(3) 0.43567(13) 0.0916(11) Uani 1 1 d . . . .
O2 O 0.8908(6) 0.5171(3) 0.62720(19) 0.0728(9) Uani 1 1 d . . . .
F2 F 0.6840(7) 0.5574(3) 0.49152(16) 0.0966(11) Uani 1 1 d . . . .
F1 F 0.3037(8) 0.5623(3) 0.49684(18) 0.0992(12) Uani 1 1 d . . . .
O3 O 0.2210(9) 0.2187(3) 0.57238(18) 0.0888(13) Uani 1 1 d . . . .
O1 O 0.6223(8) 0.6285(2) 0.6191(2) 0.0865(12) Uani 1 1 d . . . .
C5 C 0.4856(8) 0.4012(3) 0.65672(18) 0.0523(9) Uani 1 1 d . . . .
H5 H 0.6315 0.3651 0.6520 0.063 Uiso 1 1 calc R . . .
C9 C 0.4881(7) 0.4319(3) 0.54188(18) 0.0497(8) Uani 1 1 d . . . .
C4 C 0.4842(7) 0.4769(3) 0.60676(17) 0.0481(8) Uani 1 1 d . . . .
H4A H 0.3382 0.5130 0.6109 0.058 Uiso 1 1 calc R . . .
C11 C 0.4829(8) 0.4414(3) 0.7210(2) 0.0594(10) Uani 1 1 d . . . .
C8 C 0.2703(7) 0.3717(3) 0.5336(2) 0.0567(10) Uani 1 1 d . . . .
H8A H 0.1297 0.4102 0.5344 0.068 Uiso 1 1 calc R . . .
H8B H 0.2772 0.3412 0.4938 0.068 Uiso 1 1 calc R . . .
C3 C 0.6946(8) 0.5409(3) 0.6186(2) 0.0583(10) Uani 1 1 d . . . .
C7 C 0.2544(7) 0.3004(4) 0.5833(2) 0.0604(10) Uani 1 1 d . . . .
C6 C 0.2739(9) 0.3348(3) 0.6482(2) 0.0597(10) Uani 1 1 d . . . .
H6A H 0.2920 0.2825 0.6758 0.072 Uiso 1 1 calc R . . .
H6B H 0.1290 0.3668 0.6593 0.072 Uiso 1 1 calc R . . .
C10 C 0.4891(10) 0.5064(4) 0.4916(2) 0.0686(12) Uani 1 1 d . . . .
C12 C 0.3390(16) 0.5150(5) 0.7368(3) 0.098(2) Uani 1 1 d . . . .
H12 H 0.2352 0.5385 0.7074 0.117 Uiso 1 1 calc R . . .
C16 C 0.6244(11) 0.4075(5) 0.7679(2) 0.0808(16) Uani 1 1 d . . . .
C15 C 0.6326(15) 0.4471(8) 0.8261(3) 0.117(3) Uani 1 1 d . . . .
H15 H 0.7323 0.4231 0.8563 0.141 Uiso 1 1 calc R . . .
C13 C 0.344(2) 0.5550(6) 0.7947(3) 0.125(3) Uani 1 1 d . . . .
H13 H 0.2450 0.6047 0.8038 0.150 Uiso 1 1 calc R . . .
C14 C 0.4939(18) 0.5210(8) 0.8385(3) 0.121(3) Uani 1 1 d . . . .
H14 H 0.5008 0.5488 0.8771 0.145 Uiso 1 1 calc R . . .
C1 C 0.809(5) 0.7007(18) 0.6287(18) 0.153(10) Uani 0.79(8) 1 d . P A 1
H1A H 0.7372 0.7517 0.6510 0.183 Uiso 0.79(8) 1 calc R P A 1
H1B H 0.9292 0.6744 0.6554 0.183 Uiso 0.79(8) 1 calc R P A 1
C2 C 0.913(5) 0.7342(16) 0.5821(10) 0.149(11) Uani 0.59(3) 1 d . P A 1
H2A H 1.0680 0.7075 0.5786 0.224 Uiso 0.59(3) 1 calc GR P A 1
H2B H 0.9265 0.8001 0.5867 0.224 Uiso 0.59(3) 1 calc GR P A 1
H2C H 0.8232 0.7204 0.5457 0.224 Uiso 0.59(3) 1 calc GR P A 1
C1A C 0.796(9) 0.690(3) 0.6436(19) 0.066(14) Uani 0.21(8) 1 d . P A 2
H1AA H 0.9545 0.6723 0.6311 0.079 Uiso 0.21(8) 1 calc R P A 2
H1AB H 0.7881 0.6930 0.6882 0.079 Uiso 0.21(8) 1 calc R P A 2
C2A C 0.718(8) 0.7837(15) 0.613(2) 0.19(2) Uani 0.41(3) 1 d . P A 2
H2AA H 0.8275 0.8000 0.5810 0.289 Uiso 0.41(3) 1 calc GR P A 2
H2AB H 0.7150 0.8316 0.6436 0.289 Uiso 0.41(3) 1 calc GR P A 2
H2AC H 0.5622 0.7768 0.5956 0.289 Uiso 0.41(3) 1 calc GR P A 2

loop_
_atom_site_aniso_label
_atom_site_aniso_U_11
_atom_site_aniso_U_22
_atom_site_aniso_U_33
_atom_site_aniso_U_23
_atom_site_aniso_U_13
_atom_site_aniso_U_12
Cl1 0.155(2) 0.200(2) 0.0672(9) 0.0298(11) 0.0080(10) 0.0964(19)
O4 0.0350(13) 0.0849(19) 0.0560(16) -0.0173(14) -0.0011(12) 0.0103(14)
F3 0.102(3) 0.128(3) 0.0445(14) 0.0068(14) -0.0028(15) 0.002(2)
O2 0.0397(16) 0.087(2) 0.091(2) -0.0141(18) -0.0076(16) -0.0066(15)
F2 0.097(3) 0.114(2) 0.078(2) 0.0161(18) 0.0102(19) -0.032(2)
F1 0.106(3) 0.107(2) 0.084(2) 0.0239(19) 0.002(2) 0.039(2)
O3 0.119(3) 0.076(2) 0.072(2) -0.0189(17) -0.006(2) -0.025(2)
O1 0.074(2) 0.0623(17) 0.124(3) -0.014(2) -0.013(2) -0.0019(17)
C5 0.044(2) 0.065(2) 0.0475(19) -0.0075(16) -0.0013(17) 0.0034(17)
C9 0.0326(17) 0.070(2) 0.0463(19) -0.0058(16) 0.0005(15) 0.0035(16)
C4 0.0338(17) 0.0635(19) 0.0469(19) -0.0067(15) -0.0020(14) 0.0027(16)
C11 0.054(2) 0.077(3) 0.048(2) -0.0076(17) 0.0001(18) -0.004(2)
C8 0.0358(19) 0.086(3) 0.048(2) -0.0129(19) -0.0040(15) -0.0025(19)
C3 0.047(2) 0.069(2) 0.059(2) -0.0076(18) -0.0040(19) -0.0038(19)
C7 0.046(2) 0.081(3) 0.055(2) -0.013(2) 0.0019(17) -0.0077(19)
C6 0.061(3) 0.066(2) 0.052(2) -0.0056(17) 0.0024(19) -0.010(2)
C10 0.064(3) 0.090(3) 0.052(2) 0.002(2) 0.001(2) 0.003(3)
C12 0.125(6) 0.108(4) 0.060(3) -0.023(3) -0.006(3) 0.033(4)
C16 0.070(3) 0.126(5) 0.046(2) 0.005(3) 0.000(2) 0.006(3)
C15 0.095(5) 0.206(9) 0.051(3) -0.017(4) -0.012(3) 0.015(6)
C13 0.189(10) 0.110(5) 0.077(4) -0.035(4) 0.008(5) 0.026(6)
C14 0.133(7) 0.171(8) 0.058(3) -0.041(4) -0.007(4) -0.015(7)
C1 0.124(13) 0.091(9) 0.24(2) 0.032(16) -0.048(14) -0.033(9)
C2 0.19(2) 0.108(14) 0.152(15) 0.017(10) -0.002(15) -0.070(16)
C1A 0.08(2) 0.045(15) 0.07(2) -0.037(14) -0.001(14) -0.024(13)
C2A 0.19(4) 0.056(10) 0.33(5) 0.009(18) -0.07(4) -0.029(15)

loop_
_atom_type_symbol
_atom_type_description
_atom_type_scat_dispersion_real
_atom_type_scat_dispersion_imag
_atom_type_scat_source
C C 0.0181 0.0091 'International Tables Vol C Tables 4.2.6.8 and 6.1.1.4'
H H 0.0000 0.0000 'International Tables Vol C Tables 4.2.6.8 and 6.1.1.4'
Cl Cl 0.3639 0.7018 'International Tables Vol C Tables 4.2.6.8 and 6.1.1.4'
F F 0.0727 0.0534 'International Tables Vol C Tables 4.2.6.8 and 6.1.1.4'
O O 0.0492 0.0322 'International Tables Vol C Tables 4.2.6.8 and 6.1.1.4'

loop_
_geom_angle_atom_site_label_1
_geom_angle_atom_site_label_2
_geom_angle_atom_site_label_3
_geom_angle
C9 O4 H4 109.5
C3 O1 C1 116.6(11)
C3 O1 C1A 112.6(19)
C4 C5 H5 108.0
C4 C5 C6 110.7(3)
C11 C5 H5 108.0
C11 C5 C4 112.1(3)
C11 C5 C6 110.0(3)
C6 C5 H5 108.0
O4 C9 C4 108.1(3)
O4 C9 C8 110.9(3)
O4 C9 C10 108.8(3)
C8 C9 C4 109.6(3)
C8 C9 C10 108.8(4)
C10 C9 C4 110.6(4)
C5 C4 C9 109.9(3)
C5 C4 H4A 108.5
C9 C4 H4A 108.5
C3 C4 C5 107.9(3)
C3 C4 C9 113.3(3)
C3 C4 H4A 108.5
C12 C11 C5 122.0(4)
C12 C11 C16 115.6(5)
C16 C11 C5 122.4(5)
C9 C8 H8A 109.4
C9 C8 H8B 109.4
H8A C8 H8B 108.0
C7 C8 C9 111.0(3)
C7 C8 H8A 109.4
C7 C8 H8B 109.4
O2 C3 O1 124.5(4)
O2 C3 C4 125.7(4)
O1 C3 C4 109.8(4)
O3 C7 C8 122.5(4)
O3 C7 C6 121.1(4)
C8 C7 C6 116.4(4)
C5 C6 H6A 109.2
C5 C6 H6B 109.2
C7 C6 C5 112.1(4)
C7 C6 H6A 109.2
C7 C6 H6B 109.2
H6A C6 H6B 107.9
F3 C10 C9 110.2(4)
F2 C10 F3 106.4(4)
F2 C10 F1 108.6(5)
F2 C10 C9 113.2(4)
F1 C10 F3 106.8(4)
F1 C10 C9 111.3(4)
C11 C12 H12 118.8
C11 C12 C13 122.4(7)
C13 C12 H12 118.8
C11 C16 Cl1 119.7(4)
C11 C16 C15 122.8(7)
C15 C16 Cl1 117.5(6)
C16 C15 H15 120.4
C14 C15 C16 119.2(7)
C14 C15 H15 120.4
C12 C13 H13 120.2
C14 C13 C12 119.5(8)
C14 C13 H13 120.2
C15 C14 C13 120.5(6)
C15 C14 H14 119.7
C13 C14 H14 119.7
O1 C1 H1A 107.6
O1 C1 H1B 107.6
H1A C1 H1B 107.0
C2 C1 O1 119(2)
C2 C1 H1A 107.6
C2 C1 H1B 107.6
C1 C2 H2A 109.5
C1 C2 H2B 109.5
C1 C2 H2C 109.5
H2A C2 H2B 109.5
H2A C2 H2C 109.5
H2B C2 H2C 109.5
O1 C1A H1AA 111.6
O1 C1A H1AB 111.6
O1 C1A C2A 101(3)
H1AA C1A H1AB 109.4
C2A C1A H1AA 111.6
C2A C1A H1AB 111.6
C1A C2A H2AA 109.5
C1A C2A H2AB 109.5
C1A C2A H2AC 109.5
H2AA C2A H2AB 109.5
H2AA C2A H2AC 109.5
H2AB C2A H2AC 109.5

loop_
_geom_bond_atom_site_label_1
_geom_bond_atom_site_label_2
_geom_bond_distance
Cl1 C16 1.754(7)
O4 H4 0.8200
O4 C9 1.406(5)
F3 C10 1.341(6)
O2 C3 1.175(6)
F2 C10 1.324(7)
F1 C10 1.327(6)
O3 C7 1.219(6)
O1 C3 1.330(6)
O1 C1 1.50(2)
O1 C1A 1.42(4)
C5 H5 0.9800
C5 C4 1.539(6)
C5 C11 1.511(6)
C5 C6 1.544(6)
C9 C4 1.549(5)
C9 C8 1.518(6)
C9 C10 1.532(7)
C4 H4A 0.9800
C4 C3 1.527(6)
C11 C12 1.381(8)
C11 C16 1.383(7)
C8 H8A 0.9700
C8 H8B 0.9700
C8 C7 1.493(7)
C7 C6 1.497(6)
C6 H6A 0.9700
C6 H6B 0.9700
C12 H12 0.9300
C12 C13 1.382(9)
C16 C15 1.387(9)
C15 H15 0.9300
C15 C14 1.350(13)
C13 H13 0.9300
C13 C14 1.365(14)
C14 H14 0.9300
C1 H1A 0.9700
C1 H1B 0.9700
C1 C2 1.26(4)
C2 H2A 0.9600
C2 H2B 0.9600
C2 H2C 0.9600
C1A H1AA 0.9700
C1A H1AB 0.9700
C1A C2A 1.57(6)
C2A H2AA 0.9600
C2A H2AB 0.9600
C2A H2AC 0.9600
